data_7021093
loop_
_publ_author_name
'Totaro, Pasquale'
'Westrup, K\'atia Cristina M'
'Boulon, Marie-Emmanuelle'
'Nunes, Giovana G.'
'Back, Davi F.'
'Barison, Andersson'
'Ciattini, Samuele'
'Mannini, Matteo'
'Sorace, Lorenzo'
'Soares, Ja\'isa F'
'Cornia, Andrea'
'Sessoli, Roberta'

_publ_section_title
;
 A new approach to the synthesis of heteronuclear propeller-like single
 molecule magnets.
;
_journal_issue 13
_journal_name_full 'Dalton transactions (Cambridge, England : 2003)'
_journal_page_first 4416
_journal_page_last 4426
_journal_paper_doi 10.1039/c2dt32618c
_journal_volume 42
_journal_year 2013
_chemical_formula_moiety 'C78 H136 Cr Fe3 O18'
_chemical_formula_sum 'C78 H136 Cr Fe3 O18'
_chemical_formula_weight 1581.42
_chemical_melting_point ?
_chemical_name_common 'iron and chromium etyl alkoxide'
_chemical_name_systematic
;
bis(m4-2-(oxymethyl)-2-ethylpropane-1,3-diolato)-hexakis(dipivaloylmethanato)-chromium(III)-tri-iron(III) dimethoxyethane solvate
;
_space_group_IT_number 167
_symmetry_cell_setting trigonal
_symmetry_space_group_name_Hall '-R 3 2"c'
_symmetry_space_group_name_H-M 'R -3 c :H'
_atom_sites_solution_hydrogens geom
_atom_sites_solution_primary direct
_atom_sites_solution_secondary difmap
_audit_conform_dict_location ftp://ftp.iucr.org/pub/cif_core.dic
_audit_conform_dict_name cif_core.dic
_audit_conform_dict_version 2.3
_audit_creation_date 2012-01-17T09:40:59-00:00
_audit_creation_method 'WinGX routine CIF_UPDATE'
_cell_angle_alpha 90
_cell_angle_beta 90
_cell_angle_gamma 120
_cell_formula_units_Z 6
_cell_length_a 16.4250(5)
_cell_length_b 16.4250(5)
_cell_length_c 58.768(3)
_cell_measurement_reflns_used 4579
_cell_measurement_temperature 293(2)
_cell_measurement_theta_max 19.0585
_cell_measurement_theta_min 2.689
_cell_volume 13730.4(9)
_computing_cell_refinement 'BRUKER SANT'
_computing_data_collection 'BRUKER APEX-II'
_computing_data_reduction 'BRUKER SOFTWARE'
_computing_molecular_graphics 'ORTEP-3 (Farrugia, 2000)'
_computing_publication_material 'SHELXL-97 (Sheldrick, 1997)'
_computing_structure_refinement 'SHELXL-97 (Sheldrick, 2008)'
_computing_structure_solution 'SHELXL97 (Sheldrick, 1997)'
_diffrn_ambient_temperature 293(2)
_diffrn_detector_area_resol_mean none
_diffrn_measured_fraction_theta_full 0.982
_diffrn_measured_fraction_theta_max 0.982
_diffrn_measurement_device_type 'X8 APEX II'
_diffrn_measurement_method 'phi and omega scans'
_diffrn_radiation_monochromator graphite
_diffrn_radiation_type MoK\a
_diffrn_radiation_wavelength 0.71073
_diffrn_reflns_av_R_equivalents 0.0737
_diffrn_reflns_av_unetI/netI 0.0306
_diffrn_reflns_limit_h_max 20
_diffrn_reflns_limit_h_min -20
_diffrn_reflns_limit_k_max 20
_diffrn_reflns_limit_k_min -20
_diffrn_reflns_limit_l_max 74
_diffrn_reflns_limit_l_min -67
_diffrn_reflns_number 56495
_diffrn_reflns_theta_full 26.82
_diffrn_reflns_theta_max 26.82
_diffrn_reflns_theta_min 1.59
_diffrn_standards_decay_% none
_diffrn_standards_interval_count none
_diffrn_standards_interval_time none
_diffrn_standards_number none
_exptl_absorpt_coefficient_mu 0.639
_exptl_absorpt_correction_T_max 0.9935
_exptl_absorpt_correction_T_min 0.9189
_exptl_absorpt_correction_type gaussian
_exptl_absorpt_process_details XPREP
_exptl_crystal_colour green-red
_exptl_crystal_density_diffrn 1.148
_exptl_crystal_density_meas ?
_exptl_crystal_density_method 'not measured'
_exptl_crystal_description block
_exptl_crystal_F_000 5100
_exptl_crystal_size_max 0.443
_exptl_crystal_size_mid 0.371
_exptl_crystal_size_min 0.196
_refine_diff_density_max 0.281
_refine_diff_density_min -0.177
_refine_diff_density_rms 0.044
_refine_ls_extinction_coef none
_refine_ls_extinction_method none
_refine_ls_goodness_of_fit_ref 1.02
_refine_ls_hydrogen_treatment constr
_refine_ls_matrix_type full
_refine_ls_number_parameters 154
_refine_ls_number_reflns 3222
_refine_ls_number_restraints 0
_refine_ls_restrained_S_all 1.02
_refine_ls_R_factor_all 0.1411
_refine_ls_R_factor_gt 0.066
_refine_ls_shift/su_max 0
_refine_ls_shift/su_mean 0
_refine_ls_structure_factor_coef Fsqd
_refine_ls_weighting_details 'calc w=1/[\s^2^(Fo^2^)+(0.0861P)^2^+22.9064P] where P=(Fo^2^+2Fc^2^)/3'
_refine_ls_weighting_scheme calc
_refine_ls_wR_factor_gt 0.1704
_refine_ls_wR_factor_ref 0.2245
_reflns_number_gt 1459
_reflns_number_total 3222
_reflns_threshold_expression >2sigma(I)
_cod_data_source_file c2dt32618c.txt
_cod_data_source_block Fe3CrEt
_cod_depositor_comments
;
The following automatic conversions were performed:

'_chemical_melting_point' value 'none' was changed to '?' - the value
is undefined or not given.

Automatic conversion script
Id: cif_fix_values 1891 2012-01-12 08:04:46Z andrius 

The following automatic conversions were performed:

'_exptl_crystal_density_meas' value 'none' was changed to '?' - the
value is perceived as not measured.

Automatic conversion script
Id: cif_fix_values 3008 2015-01-20 13:52:24Z robertas 
;
_cod_original_cell_volume 13730.5(8)
_cod_original_sg_symbol_H-M R-3c:h
_cod_database_code 7021093

loop_
_symmetry_equiv_pos_as_xyz
'x, y, z'
'-y, x-y, z'
'-x+y, -x, z'
'x-y, -y, -z+1/2'
'-x, -x+y, -z+1/2'
'y, x, -z+1/2'
'x+2/3, y+1/3, z+1/3'
'-y+2/3, x-y+1/3, z+1/3'
'-x+y+2/3, -x+1/3, z+1/3'
'x-y+2/3, -y+1/3, -z+5/6'
'-x+2/3, -x+y+1/3, -z+5/6'
'y+2/3, x+1/3, -z+5/6'
'x+1/3, y+2/3, z+2/3'
'-y+1/3, x-y+2/3, z+2/3'
'-x+y+1/3, -x+2/3, z+2/3'
'x-y+1/3, -y+2/3, -z+7/6'
'-x+1/3, -x+y+2/3, -z+7/6'
'y+1/3, x+2/3, -z+7/6'
'-x, -y, -z'
'y, -x+y, -z'
'x-y, x, -z'
'-x+y, y, z-1/2'
'x, x-y, z-1/2'
'-y, -x, z-1/2'
'-x+2/3, -y+1/3, -z+1/3'
'y+2/3, -x+y+1/3, -z+1/3'
'x-y+2/3, x+1/3, -z+1/3'
'-x+y+2/3, y+1/3, z-1/6'
'x+2/3, x-y+1/3, z-1/6'
'-y+2/3, -x+1/3, z-1/6'
'-x+1/3, -y+2/3, -z+2/3'
'y+1/3, -x+y+2/3, -z+2/3'
'x-y+1/3, x+2/3, -z+2/3'
'-x+y+1/3, y+2/3, z+1/6'
'x+1/3, x-y+2/3, z+1/6'
'-y+1/3, -x+2/3, z+1/6'

loop_
_atom_site_label
_atom_site_type_symbol
_atom_site_fract_x
_atom_site_fract_y
_atom_site_fract_z
_atom_site_U_iso_or_equiv
_atom_site_adp_type
_atom_site_occupancy
_atom_site_symmetry_multiplicity
_atom_site_calc_flag
_atom_site_refinement_flags
Fe Fe 0.48259(6) 0.14926(6) 0.0833 0.0928(4) Uani 1 2 d S
Cr Cr 0.6667 0.3333 0.0833 0.0815(5) Uani 1 6 d S
O3 O 0.5556(2) 0.2614(2) 0.06445(4) 0.0880(9) Uani 1 1 d .
O1 O 0.4073(3) 0.1949(2) 0.10004(5) 0.1062(10) Uani 1 1 d .
O2 O 0.3771(3) 0.0936(3) 0.06120(6) 0.1103(11) Uani 1 1 d .
C13 C 0.6667 0.3333 0.03252(12) 0.094(2) Uani 1 3 d S
C12 C 0.5667(4) 0.2676(4) 0.04030(7) 0.1110(17) Uani 1 1 d .
H12A H 0.5261 0.2889 0.0339 0.133 Uiso 1 1 calc R
H12B H 0.5463 0.2053 0.0343 0.133 Uiso 1 1 calc R
C5 C 0.3225(5) 0.1719(4) 0.09781(9) 0.1118(16) Uani 1 1 d .
C7 C 0.2962(5) 0.0831(4) 0.06214(10) 0.1151(17) Uani 1 1 d .
C4 C 0.2838(5) 0.2077(6) 0.11663(11) 0.133(2) Uani 1 1 d .
C11 C 0.2329(5) 0.0268(6) 0.04163(13) 0.142(2) Uani 1 1 d .
C6 C 0.2660(5) 0.1178(5) 0.07953(11) 0.135(2) Uani 1 1 d .
H6 H 0.2039 0.1047 0.0792 0.162 Uiso 1 1 calc R
C3 C 0.1842(6) 0.1864(7) 0.11220(17) 0.203(4) Uani 1 1 d .
H3A H 0.1823 0.2157 0.0982 0.305 Uiso 1 1 calc R
H3B H 0.1638 0.2102 0.1245 0.305 Uiso 1 1 calc R
H3C H 0.1434 0.1196 0.111 0.305 Uiso 1 1 calc R
C1 C 0.2901(8) 0.1643(9) 0.13822(12) 0.256(6) Uani 1 1 d .
H1A H 0.2681 0.1865 0.1506 0.384 Uiso 1 1 calc R
H1B H 0.3543 0.181 0.1409 0.384 Uiso 1 1 calc R
H1C H 0.2519 0.0971 0.1371 0.384 Uiso 1 1 calc R
C9 C 0.1486(9) 0.0395(10) 0.0395(2) 0.327(9) Uani 1 1 d .
H9A H 0.1692 0.1048 0.0371 0.491 Uiso 1 1 calc R
H9B H 0.112 0.0183 0.0532 0.491 Uiso 1 1 calc R
H9C H 0.111 0.0035 0.0268 0.491 Uiso 1 1 calc R
C2 C 0.3476(7) 0.3156(7) 0.11754(18) 0.236(5) Uani 1 1 d .
H2A H 0.3425 0.3425 0.1035 0.353 Uiso 1 1 calc R
H2B H 0.4117 0.331 0.1198 0.353 Uiso 1 1 calc R
H2C H 0.3284 0.3403 0.1299 0.353 Uiso 1 1 calc R
C10 C 0.2860(8) 0.0656(8) 0.02030(14) 0.265(6) Uani 1 1 d .
H10A H 0.302 0.1302 0.0187 0.398 Uiso 1 1 calc R
H10B H 0.2481 0.0301 0.0076 0.398 Uiso 1 1 calc R
H10C H 0.3425 0.0619 0.0207 0.398 Uiso 1 1 calc R
C8 C 0.2048(10) -0.0713(7) 0.0449(2) 0.332(10) Uani 1 1 d .
H8A H 0.1699 -0.0936 0.0588 0.498 Uiso 1 1 calc R
H8B H 0.2598 -0.0776 0.0456 0.498 Uiso 1 1 calc R
H8C H 0.1663 -0.1075 0.0323 0.498 Uiso 1 1 calc R
C14 C 0.6667 0.3333 0.0056 0.143(4) Uani 1 3 d S
H14A H 0.6447 0.2688 0.0011 0.171 Uiso 0.33 1 calc PR
H14B H 0.618 0.347 0.0011 0.171 Uiso 0.33 1 calc PR
C15 C 0.7285 0.3777 -0.0055 0.211(18) Uani 0.33 1 d P
H15A H 0.7101 0.3645 -0.0212 0.316 Uiso 0.33 1 calc PR
H15B H 0.7777 0.3639 -0.0025 0.316 Uiso 0.33 1 calc PR
H15C H 0.7507 0.4429 -0.0025 0.316 Uiso 0.33 1 calc PR

loop_
_atom_site_aniso_label
_atom_site_aniso_U_11
_atom_site_aniso_U_22
_atom_site_aniso_U_33
_atom_site_aniso_U_23
_atom_site_aniso_U_13
_atom_site_aniso_U_12
Fe 0.0939(6) 0.0939(6) 0.0899(6) -0.0041(2) 0.0041(2) 0.0462(6)
Cr 0.0881(8) 0.0881(8) 0.0681(9) 0 0 0.0441(4)
O3 0.092(2) 0.098(2) 0.0723(15) -0.0021(14) -0.0054(14) 0.0463(17)
O1 0.098(3) 0.116(3) 0.110(2) -0.0081(19) 0.004(2) 0.057(2)
O2 0.092(2) 0.121(3) 0.115(2) -0.021(2) -0.0094(19) 0.052(2)
C13 0.109(4) 0.109(4) 0.063(4) 0 0 0.0546(19)
C12 0.127(4) 0.129(4) 0.075(3) -0.002(3) -0.013(3) 0.063(4)
C5 0.128(5) 0.115(4) 0.108(4) 0.011(3) 0.019(4) 0.073(4)
C7 0.115(5) 0.097(4) 0.122(4) 0.003(3) -0.007(4) 0.044(4)
C4 0.133(5) 0.171(6) 0.127(5) 0.005(4) 0.026(4) 0.100(5)
C11 0.109(5) 0.147(6) 0.147(6) -0.037(4) -0.038(4) 0.047(4)
C6 0.119(5) 0.166(6) 0.136(5) -0.017(4) 0.000(4) 0.083(5)
C3 0.172(8) 0.279(12) 0.198(8) -0.038(7) 0.019(6) 0.143(8)
C1 0.335(14) 0.469(19) 0.116(5) 0.044(8) 0.047(7) 0.314(15)
C9 0.231(12) 0.50(2) 0.318(14) -0.224(15) -0.163(11) 0.231(15)
C2 0.203(9) 0.202(10) 0.291(11) -0.099(9) 0.035(8) 0.093(8)
C10 0.224(11) 0.334(15) 0.122(6) -0.022(7) -0.024(7) 0.052(9)
C8 0.43(2) 0.114(7) 0.380(17) -0.074(9) -0.257(16) 0.086(9)
C14 0.179(7) 0.179(7) 0.070(5) 0 0 0.089(3)
C15 0.20(2) 0.42(6) 0.100(10) 0.09(2) 0.073(12) 0.22(4)

loop_
_atom_type_symbol
_atom_type_description
_atom_type_scat_dispersion_real
_atom_type_scat_dispersion_imag
_atom_type_scat_source
C C 0.0033 0.0016 'International Tables Vol C Tables 4.2.6.8 and 6.1.1.4'
H H 0 0 'International Tables Vol C Tables 4.2.6.8 and 6.1.1.4'
O O 0.0106 0.006 'International Tables Vol C Tables 4.2.6.8 and 6.1.1.4'
Fe Fe 0.3463 0.8444 'International Tables Vol C Tables 4.2.6.8 and 6.1.1.4'
Cr Cr 0.3209 0.6236 'International Tables Vol C Tables 4.2.6.8 and 6.1.1.4'

loop_
_geom_angle_atom_site_label_1
_geom_angle_atom_site_label_2
_geom_angle_atom_site_label_3
_geom_angle
_geom_angle_site_symmetry_1
_geom_angle_site_symmetry_3
O3 Fe O3 78.46(16) 18_544 .
O3 Fe O2 92.58(13) 18_544 18_544
O3 Fe O2 170.93(14) . 18_544
O3 Fe O2 170.93(14) 18_544 .
O3 Fe O2 92.58(13) . .
O2 Fe O2 96.4(2) 18_544 .
O3 Fe O1 93.51(13) 18_544 .
O3 Fe O1 97.36(14) . .
O2 Fe O1 84.47(15) 18_544 .
O2 Fe O1 86.19(15) . .
O3 Fe O1 97.36(14) 18_544 18_544
O3 Fe O1 93.50(13) . 18_544
O2 Fe O1 86.19(15) 18_544 18_544
O2 Fe O1 84.46(15) . 18_544
O1 Fe O1 166.0(2) . 18_544
O3 Cr O3 90.81(11) 16_554 18_544
O3 Cr O3 90.80(11) 16_554 17_654
O3 Cr O3 90.80(11) 18_544 17_654
O3 Cr O3 164.14(18) 16_554 2_655
O3 Cr O3 101.46(17) 18_544 2_655
O3 Cr O3 79.12(17) 17_654 2_655
O3 Cr O3 101.46(17) 16_554 .
O3 Cr O3 79.13(17) 18_544 .
O3 Cr O3 164.14(18) 17_654 .
O3 Cr O3 90.80(11) 2_655 .
O3 Cr O3 79.13(17) 16_554 3_665
O3 Cr O3 164.14(18) 18_544 3_665
O3 Cr O3 101.46(17) 17_654 3_665
O3 Cr O3 90.80(11) 2_655 3_665
O3 Cr O3 90.80(11) . 3_665
C12 O3 Cr 118.3(3) . .
C12 O3 Fe 128.7(3) . .
Cr O3 Fe 101.20(12) . .
C5 O1 Fe 129.7(4) . .
C7 O2 Fe 130.9(4) . .
C12 C13 C12 111.3(3) 2_655 .
C12 C13 C12 111.3(3) 2_655 3_665
C12 C13 C12 111.3(3) . 3_665
C12 C13 C14 107.5(3) 2_655 .
C12 C13 C14 107.6(3) . .
C12 C13 C14 107.6(3) 3_665 .
O3 C12 C13 113.9(4) . .
O3 C12 H12A 108.8 . .
C13 C12 H12A 108.8 . .
O3 C12 H12B 108.8 . .
C13 C12 H12B 108.8 . .
H12A C12 H12B 107.7 . .
O1 C5 C6 123.6(5) . .
O1 C5 C4 114.9(6) . .
C6 C5 C4 121.6(6) . .
O2 C7 C6 123.6(6) . .
O2 C7 C11 113.3(6) . .
C6 C7 C11 123.1(7) . .
C1 C4 C3 111.2(7) . .
C1 C4 C5 106.9(6) . .
C3 C4 C5 113.3(7) . .
C1 C4 C2 110.6(9) . .
C3 C4 C2 107.8(7) . .
C5 C4 C2 107.0(6) . .
C8 C11 C10 112.4(10) . .
C8 C11 C9 111.2(9) . .
C10 C11 C9 104.8(9) . .
C8 C11 C7 107.7(6) . .
C10 C11 C7 109.0(6) . .
C9 C11 C7 111.8(7) . .
C7 C6 C5 124.5(6) . .
C7 C6 H6 117.8 . .
C5 C6 H6 117.8 . .
C4 C3 H3A 109.5 . .
C4 C3 H3B 109.5 . .
H3A C3 H3B 109.5 . .
C4 C3 H3C 109.5 . .
H3A C3 H3C 109.5 . .
H3B C3 H3C 109.5 . .
C4 C1 H1A 109.5 . .
C4 C1 H1B 109.5 . .
H1A C1 H1B 109.5 . .
C4 C1 H1C 109.5 . .
H1A C1 H1C 109.5 . .
H1B C1 H1C 109.5 . .
C11 C9 H9A 109.5 . .
C11 C9 H9B 109.5 . .
H9A C9 H9B 109.5 . .
C11 C9 H9C 109.5 . .
H9A C9 H9C 109.5 . .
H9B C9 H9C 109.5 . .
C4 C2 H2A 109.5 . .
C4 C2 H2B 109.5 . .
H2A C2 H2B 109.5 . .
C4 C2 H2C 109.5 . .
H2A C2 H2C 109.5 . .
H2B C2 H2C 109.5 . .
C11 C10 H10A 109.5 . .
C11 C10 H10B 109.5 . .
H10A C10 H10B 109.5 . .
C11 C10 H10C 109.5 . .
H10A C10 H10C 109.5 . .
H10B C10 H10C 109.5 . .
C11 C8 H8A 109.5 . .
C11 C8 H8B 109.5 . .
H8A C8 H8B 109.5 . .
C11 C8 H8C 109.5 . .
H8A C8 H8C 109.5 . .
H8B C8 H8C 109.5 . .
C15 C14 C13 125.8110(10) . .
C15 C14 H14A 105.9 . .
C13 C14 H14A 105.9 . .
C15 C14 H14B 105.9 . .
C13 C14 H14B 105.9 . .
H14A C14 H14B 106.2 . .
C14 C15 H15A 109.5 . .
C14 C15 H15B 109.5 . .
H15A C15 H15B 109.5 . .
C14 C15 H15C 109.5 . .
H15A C15 H15C 109.5 . .
H15B C15 H15C 109.5 . .

loop_
_geom_bond_atom_site_label_1
_geom_bond_atom_site_label_2
_geom_bond_distance
_geom_bond_site_symmetry_2
Fe O3 1.963(3) 18_544
Fe O3 1.963(3) .
Fe O2 1.986(4) 18_544
Fe O2 1.986(4) .
Fe O1 1.996(3) .
Fe O1 1.996(3) 18_544
Cr O3 1.949(3) 16_554
Cr O3 1.949(3) 18_544
Cr O3 1.949(3) 17_654
Cr O3 1.949(3) 2_655
Cr O3 1.949(3) .
Cr O3 1.949(3) 3_665
O3 C12 1.428(5) .
O1 C5 1.254(6) .
O2 C7 1.253(7) .
C13 C12 1.515(6) 2_655
C13 C12 1.515(6) .
C13 C12 1.515(6) 3_665
C13 C14 1.582(7) .
C12 H12A 0.97 .
C12 H12B 0.97 .
C5 C6 1.407(8) .
C5 C4 1.532(7) .
C7 C6 1.378(8) .
C7 C11 1.559(8) .
C4 C1 1.484(9) .
C4 C3 1.515(9) .
C4 C2 1.544(10) .
C11 C8 1.450(11) .
C11 C10 1.478(10) .
C11 C9 1.504(13) .
C6 H6 0.93 .
C3 H3A 0.96 .
C3 H3B 0.96 .
C3 H3C 0.96 .
C1 H1A 0.96 .
C1 H1B 0.96 .
C1 H1C 0.96 .
C9 H9A 0.96 .
C9 H9B 0.96 .
C9 H9C 0.96 .
C2 H2A 0.96 .
C2 H2B 0.96 .
C2 H2C 0.96 .
C10 H10A 0.96 .
C10 H10B 0.96 .
C10 H10C 0.96 .
C8 H8A 0.96 .
C8 H8B 0.96 .
C8 H8C 0.96 .
C14 C15 1.1178 .
C14 H14A 0.97 .
C14 H14B 0.97 .
C15 H15A 0.96 .
C15 H15B 0.96 .
C15 H15C 0.96 .

loop_
_geom_torsion_atom_site_label_1
_geom_torsion_atom_site_label_2
_geom_torsion_atom_site_label_3
_geom_torsion_atom_site_label_4
_geom_torsion
_geom_torsion_site_symmetry_1
O3 Cr O3 C12 125.2(4) 16_554
O3 Cr O3 C12 -146.2(4) 18_544
O3 Cr O3 C12 -94.8(3) 17_654
O3 Cr O3 C12 -44.6(3) 2_655
O3 Cr O3 C12 46.2(3) 3_665
O3 Cr O3 Fe -88.60(12) 16_554
O3 Cr O3 Fe 0 18_544
O3 Cr O3 Fe 51.41(10) 17_654
O3 Cr O3 Fe 101.52(19) 2_655
O3 Cr O3 Fe -167.67(15) 3_665
O3 Fe O3 C12 141.1(4) 18_544
O2 Fe O3 C12 132.1(9) 18_544
O2 Fe O3 C12 -40.3(4) .
O1 Fe O3 C12 -126.8(4) .
O1 Fe O3 C12 44.3(4) 18_544
O3 Fe O3 Cr 0 18_544
O2 Fe O3 Cr -9.0(9) 18_544
O2 Fe O3 Cr 178.58(15) .
O1 Fe O3 Cr 92.09(15) .
O1 Fe O3 Cr -96.81(15) 18_544
O3 Fe O1 C5 -175.5(5) 18_544
O3 Fe O1 C5 105.7(5) .
O2 Fe O1 C5 -83.2(5) 18_544
O2 Fe O1 C5 13.6(5) .
O1 Fe O1 C5 -34.7(5) 18_544
O3 Fe O2 C7 -99.1(10) 18_544
O3 Fe O2 C7 -107.9(5) .
O2 Fe O2 C7 73.3(5) 18_544
O1 Fe O2 C7 -10.7(5) .
O1 Fe O2 C7 158.8(5) 18_544
Cr O3 C12 C13 -1.4(5) .
Fe O3 C12 C13 -137.0(3) .
C12 C13 C12 O3 63.2(5) 2_655
C12 C13 C12 O3 -61.6(5) 3_665
C14 C13 C12 O3 -179.2(3) .
Fe O1 C5 C6 -11.5(8) .
Fe O1 C5 C4 168.9(4) .
Fe O2 C7 C6 5.5(9) .
Fe O2 C7 C11 -174.6(4) .
O1 C5 C4 C1 -62.5(9) .
C6 C5 C4 C1 117.8(8) .
O1 C5 C4 C3 174.6(6) .
C6 C5 C4 C3 -5.1(9) .
O1 C5 C4 C2 55.9(8) .
C6 C5 C4 C2 -123.8(8) .
O2 C7 C11 C8 74.3(10) .
C6 C7 C11 C8 -105.8(10) .
O2 C7 C11 C10 -47.9(9) .
C6 C7 C11 C10 132.0(8) .
O2 C7 C11 C9 -163.2(9) .
C6 C7 C11 C9 16.7(11) .
O2 C7 C6 C5 2.4(10) .
C11 C7 C6 C5 -177.5(6) .
O1 C5 C6 C7 0.7(10) .
C4 C5 C6 C7 -179.6(6) .
C12 C13 C14 C15 -63.9(2) 2_655
C12 C13 C14 C15 176.2(2) .
C12 C13 C14 C15 56.1(2) 3_665
